data_1507892
loop_
_publ_author_name
'Tnay, Ya Lin'
'Chen, Cheng'
'Chua, Yi Yuan'
'Zhang, Line'
'Chiba, Shunsuke'

_publ_contact_author
;
Dr Shunsuke Chiba
Division of Chemistry and Biological Chemistry
School of Physical and Mathematical Sciences
Nanyang Technological University
21 Nanyang Link
Singapore 637371
Singapore
;
_publ_section_title
;
 Copper-catalyzed aerobic spirocyclization of biaryl-N-H-imines via
 1,4-aminooxygenation of benzene rings.
;
_journal_issue 13
_journal_name_full 'Organic letters'
_journal_page_first 3550
_journal_page_last 3553
_journal_paper_doi 10.1021/ol301583y
_journal_volume 14
_journal_year 2012
_chemical_formula_moiety 'C25 H19 N O'
_chemical_formula_sum 'C25 H19 N O'
_chemical_formula_weight 349.41
_chemical_name_systematic
; 
 ? 
;
_space_group_IT_number 14
_symmetry_cell_setting monoclinic
_symmetry_space_group_name_Hall '-P 2ybc'
_symmetry_space_group_name_H-M 'P 1 21/c 1'
_atom_sites_solution_hydrogens geom
_atom_sites_solution_primary direct
_atom_sites_solution_secondary difmap
_audit_creation_method SHELXL-97
_cell_angle_alpha 90.00
_cell_angle_beta 105.5770(10)
_cell_angle_gamma 90.00
_cell_formula_units_Z 4
_cell_length_a 13.0287(8)
_cell_length_b 11.1799(7)
_cell_length_c 12.7282(7)
_cell_measurement_reflns_used 5985
_cell_measurement_temperature 103(2)
_cell_measurement_theta_max 33.02
_cell_measurement_theta_min 2.44
_cell_volume 1785.89(19)
_computing_cell_refinement 'Bruker SAINT'
_computing_data_collection 'Bruker APEX2'
_computing_data_reduction 'Bruker SAINT'
_computing_molecular_graphics 'Bruker SHELXTL'
_computing_publication_material 'Bruker SHELXTL'
_computing_structure_refinement 'SHELXL-97 (Sheldrick, 2008)'
_computing_structure_solution 'SHELXS-97 (Sheldrick, 2008)'
_diffrn_ambient_temperature 103(2)
_diffrn_measured_fraction_theta_full 0.995
_diffrn_measured_fraction_theta_max 0.995
_diffrn_measurement_device_type 'Bruker APEX-II CCD'
_diffrn_measurement_method '\f and \w scans'
_diffrn_radiation_monochromator graphite
_diffrn_radiation_source 'fine-focus sealed tube'
_diffrn_radiation_type MoK\a
_diffrn_radiation_wavelength 0.71073
_diffrn_reflns_av_R_equivalents 0.0281
_diffrn_reflns_av_sigmaI/netI 0.0316
_diffrn_reflns_limit_h_max 20
_diffrn_reflns_limit_h_min -20
_diffrn_reflns_limit_k_max 17
_diffrn_reflns_limit_k_min -17
_diffrn_reflns_limit_l_max 19
_diffrn_reflns_limit_l_min -18
_diffrn_reflns_number 22083
_diffrn_reflns_theta_full 33.15
_diffrn_reflns_theta_max 33.15
_diffrn_reflns_theta_min 1.62
_exptl_absorpt_coefficient_mu 0.079
_exptl_absorpt_correction_T_max 0.9768
_exptl_absorpt_correction_T_min 0.9692
_exptl_absorpt_correction_type multi-scan
_exptl_absorpt_process_details sadabs
_exptl_crystal_colour colourless
_exptl_crystal_density_diffrn 1.300
_exptl_crystal_density_method 'not measured'
_exptl_crystal_description block
_exptl_crystal_F_000 736
_exptl_crystal_size_max 0.40
_exptl_crystal_size_mid 0.40
_exptl_crystal_size_min 0.30
_refine_diff_density_max 0.495
_refine_diff_density_min -0.275
_refine_diff_density_rms 0.065
_refine_ls_extinction_method none
_refine_ls_goodness_of_fit_ref 1.042
_refine_ls_hydrogen_treatment constr
_refine_ls_matrix_type full
_refine_ls_number_parameters 246
_refine_ls_number_reflns 6780
_refine_ls_number_restraints 0
_refine_ls_restrained_S_all 1.042
_refine_ls_R_factor_all 0.0621
_refine_ls_R_factor_gt 0.0474
_refine_ls_shift/su_max 0.001
_refine_ls_shift/su_mean 0.000
_refine_ls_structure_factor_coef Fsqd
_refine_ls_weighting_details 'calc w=1/[\s^2^(Fo^2^)+(0.0764P)^2^+0.4007P] where P=(Fo^2^+2Fc^2^)/3'
_refine_ls_weighting_scheme calc
_refine_ls_wR_factor_gt 0.1249
_refine_ls_wR_factor_ref 0.1381
_reflns_number_gt 5354
_reflns_number_total 6780
_reflns_threshold_expression >2sigma(I)
_cod_data_source_file ol301583y_si_003.cif
_cod_data_source_block 3aa
_cod_depositor_comments
;
The following automatic conversions were performed:

'_symmetry_cell_setting' value 'Monoclinic' changed to 'monoclinic'
according to /home/saulius/struct/CIF-dictionaries/cif_core.dic
dictionary named 'cif_core.dic' version 2.4.1 from 2010-06-29.

Automatic conversion script
Id: cif_fix_values 1891 2012-01-12 08:04:46Z andrius 

 Adding full bibliography for 1507891--1507894.cif.
;
_cod_original_cell_volume 1785.89(18)
_cod_original_sg_symbol_H-M P2(1)/c
_cod_database_code 1507892

loop_
_symmetry_equiv_pos_as_xyz
'x, y, z'
'-x, y+1/2, -z+1/2'
'-x, -y, -z'
'x, -y-1/2, z-1/2'

loop_
_atom_site_label
_atom_site_type_symbol
_atom_site_fract_x
_atom_site_fract_y
_atom_site_fract_z
_atom_site_U_iso_or_equiv
_atom_site_adp_type
_atom_site_occupancy
_atom_site_symmetry_multiplicity
_atom_site_calc_flag
_atom_site_refinement_flags
C1 C 0.25769(7) 0.36411(8) 0.46398(7) 0.01315(16) Uani 1 1 d .
C2 C 0.31063(7) 0.30779(8) 0.57221(8) 0.01530(17) Uani 1 1 d .
H2 H 0.3724 0.3456 0.6167 0.018 Uiso 1 1 calc R
C3 C 0.27647(8) 0.20798(9) 0.61004(8) 0.01744(18) Uani 1 1 d .
H3 H 0.3128 0.1801 0.6807 0.021 Uiso 1 1 calc R
C4 C 0.18435(8) 0.14021(9) 0.54547(8) 0.01716(18) Uani 1 1 d .
C5 C 0.12507(7) 0.19132(8) 0.43849(8) 0.01504(17) Uani 1 1 d .
C6 C 0.03507(8) 0.13107(9) 0.37505(9) 0.01939(19) Uani 1 1 d .
H6 H 0.0112 0.0600 0.4020 0.023 Uiso 1 1 calc R
C7 C -0.01904(8) 0.17452(10) 0.27367(9) 0.0213(2) Uani 1 1 d .
H7 H -0.0803 0.1339 0.2313 0.026 Uiso 1 1 calc R
C8 C 0.01677(8) 0.27860(10) 0.23373(9) 0.02074(19) Uani 1 1 d .
H8 H -0.0197 0.3081 0.1636 0.025 Uiso 1 1 calc R
C9 C 0.10529(8) 0.33893(9) 0.29611(8) 0.01704(18) Uani 1 1 d .
H9 H 0.1291 0.4096 0.2685 0.020 Uiso 1 1 calc R
C10 C 0.15965(7) 0.29664(8) 0.39915(8) 0.01374(16) Uani 1 1 d .
C11 C 0.23567(7) 0.49608(8) 0.47785(7) 0.01373(16) Uani 1 1 d .
C12 C 0.17389(7) 0.55157(9) 0.53786(8) 0.01621(17) Uani 1 1 d .
C13 C 0.11445(9) 0.48161(10) 0.60386(9) 0.0219(2) Uani 1 1 d .
H13A H 0.0733 0.4179 0.5587 0.033 Uiso 1 1 calc R
H13B H 0.0660 0.5351 0.6285 0.033 Uiso 1 1 calc R
H13C H 0.1654 0.4463 0.6673 0.033 Uiso 1 1 calc R
C14 C 0.17347(8) 0.67699(9) 0.53743(9) 0.01920(19) Uani 1 1 d .
H14 H 0.1309 0.7181 0.5758 0.023 Uiso 1 1 calc R
C15 C 0.23364(8) 0.74346(9) 0.48249(8) 0.01922(19) Uani 1 1 d .
H15 H 0.2317 0.8283 0.4847 0.023 Uiso 1 1 calc R
C16 C 0.29652(8) 0.68690(8) 0.42437(8) 0.01692(18) Uani 1 1 d .
H16 H 0.3383 0.7316 0.3876 0.020 Uiso 1 1 calc R
C17 C 0.29584(7) 0.56216(8) 0.42231(7) 0.01376(16) Uani 1 1 d .
C18 C 0.35557(7) 0.47365(8) 0.37589(7) 0.01330(16) Uani 1 1 d .
C19 C 0.43038(7) 0.49789(8) 0.30965(8) 0.01359(16) Uani 1 1 d .
C20 C 0.41124(8) 0.58657(9) 0.22943(8) 0.01791(18) Uani 1 1 d .
H20 H 0.3514 0.6379 0.2200 0.021 Uiso 1 1 calc R
C21 C 0.47983(9) 0.59952(9) 0.16345(9) 0.02043(19) Uani 1 1 d .
H21 H 0.4656 0.6593 0.1084 0.025 Uiso 1 1 calc R
C22 C 0.56952(8) 0.52642(9) 0.17633(8) 0.01878(19) Uani 1 1 d .
C23 C 0.64486(10) 0.54474(11) 0.10656(10) 0.0281(2) Uani 1 1 d .
H23A H 0.7022 0.4853 0.1259 0.042 Uiso 1 1 calc R
H23B H 0.6754 0.6253 0.1187 0.042 Uiso 1 1 calc R
H23C H 0.6061 0.5355 0.0296 0.042 Uiso 1 1 calc R
C24 C 0.58750(7) 0.43805(9) 0.25606(8) 0.01755(18) Uani 1 1 d .
H24 H 0.6475 0.3868 0.2656 0.021 Uiso 1 1 calc R
C25 C 0.51901(7) 0.42368(8) 0.32197(8) 0.01559(17) Uani 1 1 d .
H25 H 0.5326 0.3627 0.3760 0.019 Uiso 1 1 calc R
N1 N 0.33689(6) 0.36393(7) 0.39844(7) 0.01403(15) Uani 1 1 d .
O1 O 0.15895(7) 0.04413(7) 0.57790(7) 0.02581(18) Uani 1 1 d .

loop_
_atom_site_aniso_label
_atom_site_aniso_U_11
_atom_site_aniso_U_22
_atom_site_aniso_U_33
_atom_site_aniso_U_23
_atom_site_aniso_U_13
_atom_site_aniso_U_12
C1 0.0146(4) 0.0123(4) 0.0129(4) -0.0001(3) 0.0044(3) -0.0013(3)
C2 0.0166(4) 0.0150(4) 0.0135(4) -0.0007(3) 0.0027(3) -0.0007(3)
C3 0.0197(4) 0.0172(4) 0.0157(4) 0.0021(3) 0.0052(3) -0.0002(3)
C4 0.0194(4) 0.0155(4) 0.0191(4) 0.0002(3) 0.0093(3) -0.0016(3)
C5 0.0157(4) 0.0144(4) 0.0166(4) -0.0016(3) 0.0071(3) -0.0021(3)
C6 0.0178(4) 0.0174(4) 0.0247(5) -0.0040(4) 0.0086(4) -0.0049(3)
C7 0.0167(4) 0.0221(5) 0.0241(5) -0.0072(4) 0.0035(4) -0.0044(3)
C8 0.0196(4) 0.0222(5) 0.0181(4) -0.0038(4) 0.0011(3) -0.0011(3)
C9 0.0182(4) 0.0167(4) 0.0156(4) -0.0007(3) 0.0035(3) -0.0011(3)
C10 0.0140(4) 0.0134(4) 0.0145(4) -0.0019(3) 0.0051(3) -0.0015(3)
C11 0.0140(4) 0.0131(4) 0.0135(4) -0.0009(3) 0.0027(3) -0.0012(3)
C12 0.0160(4) 0.0173(4) 0.0151(4) -0.0018(3) 0.0038(3) 0.0004(3)
C13 0.0228(5) 0.0233(5) 0.0229(5) 0.0003(4) 0.0115(4) 0.0009(4)
C14 0.0202(4) 0.0180(4) 0.0191(4) -0.0031(3) 0.0048(3) 0.0027(3)
C15 0.0219(4) 0.0136(4) 0.0207(4) -0.0017(3) 0.0030(4) 0.0017(3)
C16 0.0196(4) 0.0126(4) 0.0175(4) 0.0006(3) 0.0031(3) -0.0009(3)
C17 0.0143(4) 0.0121(4) 0.0138(4) -0.0003(3) 0.0020(3) -0.0009(3)
C18 0.0133(3) 0.0131(4) 0.0129(4) -0.0006(3) 0.0026(3) -0.0017(3)
C19 0.0144(4) 0.0124(4) 0.0139(4) -0.0003(3) 0.0036(3) -0.0024(3)
C20 0.0217(4) 0.0152(4) 0.0174(4) 0.0025(3) 0.0062(3) 0.0018(3)
C21 0.0295(5) 0.0159(4) 0.0184(4) 0.0026(3) 0.0108(4) -0.0001(4)
C22 0.0233(4) 0.0160(4) 0.0197(4) -0.0041(3) 0.0105(4) -0.0057(3)
C23 0.0354(6) 0.0259(5) 0.0306(6) -0.0047(4) 0.0221(5) -0.0078(4)
C24 0.0160(4) 0.0166(4) 0.0205(4) -0.0028(3) 0.0057(3) -0.0018(3)
C25 0.0155(4) 0.0142(4) 0.0165(4) 0.0009(3) 0.0034(3) -0.0010(3)
N1 0.0145(3) 0.0136(3) 0.0148(3) 0.0003(3) 0.0052(3) -0.0015(3)
O1 0.0318(4) 0.0191(4) 0.0279(4) 0.0058(3) 0.0104(3) -0.0063(3)

loop_
_atom_type_symbol
_atom_type_description
_atom_type_scat_dispersion_real
_atom_type_scat_dispersion_imag
_atom_type_scat_source
C C 0.0033 0.0016 'International Tables Vol C Tables 4.2.6.8 and 6.1.1.4'
H H 0.0000 0.0000 'International Tables Vol C Tables 4.2.6.8 and 6.1.1.4'
N N 0.0061 0.0033 'International Tables Vol C Tables 4.2.6.8 and 6.1.1.4'
O O 0.0106 0.0060 'International Tables Vol C Tables 4.2.6.8 and 6.1.1.4'

loop_
_geom_angle_atom_site_label_1
_geom_angle_atom_site_label_2
_geom_angle_atom_site_label_3
_geom_angle
N1 C1 C2 107.22(7)
N1 C1 C10 107.59(7)
C2 C1 C10 113.65(7)
N1 C1 C11 104.27(7)
C2 C1 C11 110.74(7)
C10 C1 C11 112.73(7)
C3 C2 C1 124.33(8)
C3 C2 H2 117.8
C1 C2 H2 117.8
C2 C3 C4 121.96(9)
C2 C3 H3 119.0
C4 C3 H3 119.0
O1 C4 C3 121.09(10)
O1 C4 C5 121.56(9)
C3 C4 C5 117.34(8)
C10 C5 C6 119.79(9)
C10 C5 C4 120.83(8)
C6 C5 C4 119.36(9)
C7 C6 C5 120.41(9)
C7 C6 H6 119.8
C5 C6 H6 119.8
C6 C7 C8 119.69(9)
C6 C7 H7 120.2
C8 C7 H7 120.2
C9 C8 C7 120.24(9)
C9 C8 H8 119.9
C7 C8 H8 119.9
C8 C9 C10 120.50(9)
C8 C9 H9 119.8
C10 C9 H9 119.7
C9 C10 C5 119.35(8)
C9 C10 C1 118.83(8)
C5 C10 C1 121.78(8)
C12 C11 C17 121.71(9)
C12 C11 C1 130.45(8)
C17 C11 C1 107.73(8)
C11 C12 C14 116.41(9)
C11 C12 C13 122.23(9)
C14 C12 C13 121.31(9)
C12 C13 H13A 109.5
C12 C13 H13B 109.5
H13A C13 H13B 109.5
C12 C13 H13C 109.5
H13A C13 H13C 109.5
H13B C13 H13C 109.5
C15 C14 C12 122.14(9)
C15 C14 H14 118.9
C12 C14 H14 118.9
C16 C15 C14 120.88(9)
C16 C15 H15 119.6
C14 C15 H15 119.6
C15 C16 C17 117.50(9)
C15 C16 H16 121.3
C17 C16 H16 121.3
C16 C17 C11 121.34(9)
C16 C17 C18 132.54(9)
C11 C17 C18 105.98(8)
N1 C18 C19 119.48(8)
N1 C18 C17 113.24(8)
C19 C18 C17 127.28(8)
C25 C19 C20 118.94(9)
C25 C19 C18 118.70(8)
C20 C19 C18 122.18(8)
C21 C20 C19 119.91(9)
C21 C20 H20 120.0
C19 C20 H20 120.0
C20 C21 C22 121.41(9)
C20 C21 H21 119.3
C22 C21 H21 119.3
C24 C22 C21 118.18(9)
C24 C22 C23 121.26(10)
C21 C22 C23 120.55(10)
C22 C23 H23A 109.5
C22 C23 H23B 109.5
H23A C23 H23B 109.5
C22 C23 H23C 109.5
H23A C23 H23C 109.5
H23B C23 H23C 109.5
C25 C24 C22 120.90(9)
C25 C24 H24 119.5
C22 C24 H24 119.5
C24 C25 C19 120.65(9)
C24 C25 H25 119.7
C19 C25 H25 119.7
C18 N1 C1 108.76(7)

loop_
_geom_bond_atom_site_label_1
_geom_bond_atom_site_label_2
_geom_bond_distance
C1 N1 1.4910(12)
C1 C2 1.5032(13)
C1 C10 1.5217(12)
C1 C11 1.5223(13)
C2 C3 1.3380(13)
C2 H2 0.9500
C3 C4 1.4697(14)
C3 H3 0.9500
C4 O1 1.2276(12)
C4 C5 1.4874(14)
C5 C10 1.4005(13)
C5 C6 1.4043(13)
C6 C7 1.3818(16)
C6 H6 0.9500
C7 C8 1.3991(15)
C7 H7 0.9500
C8 C9 1.3869(14)
C8 H8 0.9500
C9 C10 1.3951(14)
C9 H9 0.9500
C11 C12 1.3952(13)
C11 C17 1.3992(13)
C12 C14 1.4022(14)
C12 C13 1.5055(14)
C13 H13A 0.9800
C13 H13B 0.9800
C13 H13C 0.9800
C14 C15 1.3965(15)
C14 H14 0.9500
C15 C16 1.3942(14)
C15 H15 0.9500
C16 C17 1.3948(13)
C16 H16 0.9500
C17 C18 1.4768(13)
C18 N1 1.2977(11)
C18 C19 1.4749(12)
C19 C25 1.3962(13)
C19 C20 1.3968(13)
C20 C21 1.3885(14)
C20 H20 0.9500
C21 C22 1.3991(15)
C21 H21 0.9500
C22 C24 1.3904(15)
C22 C23 1.5041(14)
C23 H23A 0.9800
C23 H23B 0.9800
C23 H23C 0.9800
C24 C25 1.3885(13)
C24 H24 0.9500
C25 H25 0.9500
